data_4118567
loop_
_publ_author_name
'Zebing Zeng'
'Young Mo Sung'
'Nina Bao'
'Davin Tan'
'Richmond Lee'
'Jos\'e L. Zafra'
'Byung Sun Lee'
'Masatoshi Ishida'
'Jun Ding'
'Juan T. L\'opez Navarrete'
'Yuan Li'
'Wangdong Zeng'
'Dongho Kim'
'Kuo-Wei Huang'
'Richard D. Webster'
'Juan Casado'
'Jishan Wu'

_publ_section_title
;
 Stable Tetrabenzo-Chichibabin's Hydrocarbons: Tunable Ground State and
 Unusual Transition between Their Closed-Shell and Open-Shell Resonance
 Forms
;
_journal_name_full 'Journal of the American Chemical Society'
_journal_page_first 14513
_journal_page_last 14525
_journal_paper_doi 10.1021/ja3050579
_journal_volume 134
_journal_year 2012
_chemical_formula_sum 'C52 H44 Sn3'
_chemical_formula_weight 1024.94
_chemical_name_systematic
; 
 ? 
;
_space_group_IT_number 2
_symmetry_cell_setting triclinic
_symmetry_space_group_name_Hall '-P 1'
_symmetry_space_group_name_H-M 'P -1'
_atom_sites_solution_hydrogens geom
_atom_sites_solution_primary direct
_atom_sites_solution_secondary difmap
_audit_creation_method SHELXL-97
_cell_angle_alpha 93.191(2)
_cell_angle_beta 103.430(2)
_cell_angle_gamma 114.838(2)
_cell_formula_units_Z 2
_cell_length_a 12.2925(12)
_cell_length_b 13.3514(12)
_cell_length_c 15.3820(14)
_cell_measurement_reflns_used 5924
_cell_measurement_temperature 223(2)
_cell_measurement_theta_max 27.36
_cell_measurement_theta_min 2.21
_cell_volume 2194.5(4)
_computing_cell_refinement 'Bruker SMART'
_computing_data_collection 'Bruker SMART'
_computing_data_reduction 'Bruker SAINT'
_computing_molecular_graphics 'Bruker SHELXTL'
_computing_publication_material 'Bruker SHELXTL'
_computing_structure_refinement 'SHELXL-97 (Sheldrick, 1997)'
_computing_structure_solution 'SHELXS-97 (Sheldrick, 1990)'
_diffrn_ambient_temperature 223(2)
_diffrn_measured_fraction_theta_full 0.998
_diffrn_measured_fraction_theta_max 0.998
_diffrn_measurement_device_type 'CCD area detector'
_diffrn_measurement_method 'phi and omega scans'
_diffrn_radiation_monochromator graphite
_diffrn_radiation_source 'fine-focus sealed tube'
_diffrn_radiation_type MoK\a
_diffrn_radiation_wavelength 0.71073
_diffrn_reflns_av_R_equivalents 0.0287
_diffrn_reflns_av_sigmaI/netI 0.0314
_diffrn_reflns_limit_h_max 15
_diffrn_reflns_limit_h_min -15
_diffrn_reflns_limit_k_max 17
_diffrn_reflns_limit_k_min -17
_diffrn_reflns_limit_l_max 19
_diffrn_reflns_limit_l_min -19
_diffrn_reflns_number 28618
_diffrn_reflns_theta_full 27.50
_diffrn_reflns_theta_max 27.50
_diffrn_reflns_theta_min 1.38
_exptl_absorpt_coefficient_mu 1.728
_exptl_absorpt_correction_T_max 0.4305
_exptl_absorpt_correction_T_min 0.3399
_exptl_absorpt_correction_type multi-scan
_exptl_absorpt_process_details 'Sadabs, (Sheldrick 2001)'
_exptl_crystal_colour Colourless
_exptl_crystal_density_diffrn 1.551
_exptl_crystal_density_meas ?
_exptl_crystal_description Block
_exptl_crystal_F_000 1012
_exptl_crystal_size_max 0.60
_exptl_crystal_size_mid 0.30
_exptl_crystal_size_min 0.24
_refine_diff_density_max 0.604
_refine_diff_density_min -0.548
_refine_diff_density_rms 0.080
_refine_ls_extinction_method none
_refine_ls_goodness_of_fit_ref 1.030
_refine_ls_hydrogen_treatment constr
_refine_ls_matrix_type full
_refine_ls_number_parameters 500
_refine_ls_number_reflns 10051
_refine_ls_number_restraints 0
_refine_ls_restrained_S_all 1.030
_refine_ls_R_factor_all 0.0355
_refine_ls_R_factor_gt 0.0306
_refine_ls_shift/su_max 0.002
_refine_ls_shift/su_mean 0.000
_refine_ls_structure_factor_coef Fsqd
_refine_ls_weighting_details 'calc w=1/[\s^2^(Fo^2^)+(0.0368P)^2^+0.4782P] where P=(Fo^2^+2Fc^2^)/3'
_refine_ls_weighting_scheme calc
_refine_ls_wR_factor_gt 0.0724
_refine_ls_wR_factor_ref 0.0746
_reflns_number_gt 8885
_reflns_number_total 10051
_reflns_threshold_expression >2sigma(I)
_cod_data_source_file ja3050579_si_004.cif
_cod_data_source_block b433p-1
_cod_depositor_comments
;
The following automatic conversions were performed:

'_exptl_crystal_density_meas' value 'Not Measured' was changed to '?'
- the value is perceived as not measured.

Automatic conversion script
Id: cif_fix_values 3008 2015-01-20 13:52:24Z robertas 
;
_cod_database_code 4118567

loop_
_symmetry_equiv_pos_as_xyz
'x, y, z'
'-x, -y, -z'

loop_
_atom_site_label
_atom_site_type_symbol
_atom_site_fract_x
_atom_site_fract_y
_atom_site_fract_z
_atom_site_U_iso_or_equiv
_atom_site_adp_type
_atom_site_occupancy
_atom_site_symmetry_multiplicity
_atom_site_calc_flag
_atom_site_refinement_flags
Sn1 Sn 0.552573(17) 0.053831(15) 0.751978(13) 0.04652(6) Uani 1 1 d .
Sn2 Sn 0.270617(16) 0.253896(15) 0.621569(11) 0.04288(6) Uani 1 1 d .
Sn3 Sn 0.787228(16) -0.185184(14) 0.888224(12) 0.04382(6) Uani 1 1 d .
C1 C 0.3541(2) -0.0043(2) 0.72558(17) 0.0430(6) Uani 1 1 d .
C2 C 0.2724(3) -0.1122(2) 0.6769(2) 0.0567(7) Uani 1 1 d .
H2 H 0.3056 -0.1600 0.6609 0.068 Uiso 1 1 calc R
C3 C 0.1444(3) -0.1503(3) 0.6517(2) 0.0670(9) Uani 1 1 d .
H3 H 0.0919 -0.2227 0.6181 0.080 Uiso 1 1 calc R
C4 C 0.0937(3) -0.0823(3) 0.6758(2) 0.0628(8) Uani 1 1 d .
H4 H 0.0066 -0.1083 0.6598 0.075 Uiso 1 1 calc R
C5 C 0.1724(3) 0.0249(2) 0.72404(19) 0.0513(6) Uani 1 1 d .
H5 H 0.1379 0.0715 0.7402 0.062 Uiso 1 1 calc R
C6 C 0.3007(2) 0.0645(2) 0.74884(16) 0.0403(5) Uani 1 1 d .
C7 C 0.3809(2) 0.1820(2) 0.79857(16) 0.0390(5) Uani 1 1 d .
C8 C 0.3744(2) 0.2715(2) 0.75844(16) 0.0413(5) Uani 1 1 d .
C9 C 0.4462(3) 0.3795(2) 0.8078(2) 0.0561(7) Uani 1 1 d .
H9 H 0.4419 0.4402 0.7816 0.067 Uiso 1 1 calc R
C10 C 0.5239(3) 0.3999(2) 0.8946(2) 0.0603(8) Uani 1 1 d .
H10 H 0.5706 0.4735 0.9273 0.072 Uiso 1 1 calc R
C11 C 0.5319(3) 0.3118(3) 0.93230(19) 0.0555(7) Uani 1 1 d .
H11 H 0.5858 0.3250 0.9907 0.067 Uiso 1 1 calc R
C12 C 0.4613(2) 0.2038(2) 0.88488(17) 0.0447(6) Uani 1 1 d .
H12 H 0.4676 0.1440 0.9114 0.054 Uiso 1 1 calc R
C13 C 0.6611(2) 0.0771(2) 0.88994(18) 0.0442(6) Uani 1 1 d .
C14 C 0.7495(3) 0.1855(2) 0.9337(2) 0.0573(7) Uani 1 1 d .
H14 H 0.7541 0.2464 0.9043 0.069 Uiso 1 1 calc R
C15 C 0.8302(3) 0.2054(2) 1.0187(2) 0.0604(8) Uani 1 1 d .
H15 H 0.8884 0.2791 1.0467 0.073 Uiso 1 1 calc R
C16 C 0.8254(3) 0.1177(3) 1.0625(2) 0.0571(7) Uani 1 1 d .
H16 H 0.8803 0.1308 1.1204 0.069 Uiso 1 1 calc R
C17 C 0.7392(2) 0.0097(2) 1.02080(18) 0.0485(6) Uani 1 1 d .
H17 H 0.7363 -0.0505 1.0508 0.058 Uiso 1 1 calc R
C18 C 0.6566(2) -0.0117(2) 0.93540(17) 0.0401(5) Uani 1 1 d .
C19 C 0.5620(2) -0.1297(2) 0.89242(16) 0.0391(5) Uani 1 1 d .
C20 C 0.4358(2) -0.1580(2) 0.87620(18) 0.0444(6) Uani 1 1 d .
H20 H 0.4113 -0.1038 0.8934 0.053 Uiso 1 1 calc R
C21 C 0.3454(2) -0.2655(2) 0.83482(19) 0.0514(7) Uani 1 1 d .
H21 H 0.2602 -0.2835 0.8238 0.062 Uiso 1 1 calc R
C22 C 0.3803(3) -0.3453(2) 0.81009(19) 0.0542(7) Uani 1 1 d .
H22 H 0.3193 -0.4182 0.7823 0.065 Uiso 1 1 calc R
C23 C 0.5057(3) -0.3179(2) 0.82636(18) 0.0499(6) Uani 1 1 d .
H23 H 0.5290 -0.3728 0.8089 0.060 Uiso 1 1 calc R
C24 C 0.5982(2) -0.2113(2) 0.86785(18) 0.0421(5) Uani 1 1 d .
C25 C 0.6298(3) 0.2121(3) 0.7086(3) 0.0736(10) Uani 1 1 d .
H25A H 0.5930 0.2031 0.6439 0.110 Uiso 1 1 calc R
H25B H 0.7195 0.2398 0.7213 0.110 Uiso 1 1 calc R
H25C H 0.6118 0.2651 0.7409 0.110 Uiso 1 1 calc R
C26 C 0.5784(4) -0.0660(3) 0.6713(2) 0.0736(9) Uani 1 1 d .
H26A H 0.5441 -0.0673 0.6075 0.110 Uiso 1 1 calc R
H26B H 0.5359 -0.1397 0.6860 0.110 Uiso 1 1 calc R
H26C H 0.6669 -0.0453 0.6838 0.110 Uiso 1 1 calc R
C27 C 0.3180(3) 0.4201(2) 0.59515(17) 0.0468(6) Uani 1 1 d .
C28 C 0.4307(3) 0.5035(3) 0.5895(2) 0.0577(7) Uani 1 1 d .
H28 H 0.5004 0.4888 0.5972 0.069 Uiso 1 1 calc R
C29 C 0.4416(4) 0.6067(3) 0.5729(2) 0.0707(9) Uani 1 1 d .
H29 H 0.5179 0.6618 0.5680 0.085 Uiso 1 1 calc R
C30 C 0.3412(4) 0.6290(3) 0.5634(2) 0.0740(10) Uani 1 1 d .
H30 H 0.3487 0.6997 0.5520 0.089 Uiso 1 1 calc R
C31 C 0.2296(3) 0.5497(3) 0.57047(19) 0.0614(8) Uani 1 1 d .
H31 H 0.1619 0.5670 0.5648 0.074 Uiso 1 1 calc R
C32 C 0.2152(3) 0.4428(2) 0.58603(16) 0.0468(6) Uani 1 1 d .
C33 C 0.0960(3) 0.3530(2) 0.59221(16) 0.0471(6) Uani 1 1 d .
C34 C -0.0111(3) 0.3670(3) 0.5857(2) 0.0651(8) Uani 1 1 d .
H34 H -0.0085 0.4375 0.5788 0.078 Uiso 1 1 calc R
C35 C -0.1211(3) 0.2801(3) 0.5889(3) 0.0761(10) Uani 1 1 d .
H35 H -0.1924 0.2918 0.5841 0.091 Uiso 1 1 calc R
C36 C -0.1275(3) 0.1766(4) 0.5992(2) 0.0766(10) Uani 1 1 d .
H36 H -0.2031 0.1173 0.6005 0.092 Uiso 1 1 calc R
C37 C -0.0221(3) 0.1596(3) 0.6076(2) 0.0616(8) Uani 1 1 d .
H37 H -0.0264 0.0888 0.6153 0.074 Uiso 1 1 calc R
C38 C 0.0900(3) 0.2461(2) 0.60469(17) 0.0471(6) Uani 1 1 d .
C39 C 0.2840(4) 0.1417(3) 0.5258(2) 0.0704(9) Uani 1 1 d .
H39A H 0.2345 0.1387 0.4657 0.106 Uiso 1 1 calc R
H39B H 0.2531 0.0675 0.5418 0.106 Uiso 1 1 calc R
H39C H 0.3707 0.1676 0.5261 0.106 Uiso 1 1 calc R
C40 C 0.8338(2) -0.2742(2) 0.99041(18) 0.0470(6) Uani 1 1 d .
C41 C 0.8440(3) -0.2603(3) 1.0825(2) 0.0663(8) Uani 1 1 d .
H41 H 0.8340 -0.2007 1.1092 0.080 Uiso 1 1 calc R
C42 C 0.8686(4) -0.3329(4) 1.1357(3) 0.0857(11) Uani 1 1 d .
H42 H 0.8769 -0.3218 1.1982 0.103 Uiso 1 1 calc R
C43 C 0.8805(4) -0.4206(4) 1.0967(3) 0.0853(11) Uani 1 1 d .
H43 H 0.8978 -0.4695 1.1329 0.102 Uiso 1 1 calc R
C44 C 0.8677(3) -0.4384(3) 1.0053(3) 0.0692(9) Uani 1 1 d .
H44 H 0.8739 -0.5006 0.9795 0.083 Uiso 1 1 calc R
C45 C 0.8454(2) -0.3650(2) 0.94998(19) 0.0474(6) Uani 1 1 d .
C46 C 0.8296(2) -0.3808(2) 0.8503(2) 0.0501(6) Uani 1 1 d .
C47 C 0.8497(4) -0.4626(3) 0.8061(3) 0.0775(10) Uani 1 1 d .
H47 H 0.8730 -0.5111 0.8391 0.093 Uiso 1 1 calc R
C48 C 0.8355(4) -0.4724(4) 0.7143(3) 0.1008(15) Uani 1 1 d .
H48 H 0.8487 -0.5283 0.6852 0.121 Uiso 1 1 calc R
C49 C 0.8025(4) -0.4027(4) 0.6641(3) 0.0902(12) Uani 1 1 d .
H49 H 0.7931 -0.4107 0.6013 0.108 Uiso 1 1 calc R
C50 C 0.7833(3) -0.3207(3) 0.7070(2) 0.0679(9) Uani 1 1 d .
H50 H 0.7607 -0.2724 0.6732 0.081 Uiso 1 1 calc R
C51 C 0.7969(2) -0.3084(2) 0.80001(18) 0.0489(6) Uani 1 1 d .
C52 C 0.9141(3) -0.0216(3) 0.8768(2) 0.0630(8) Uani 1 1 d .
H52A H 0.9942 -0.0200 0.8785 0.094 Uiso 1 1 calc R
H52B H 0.9247 0.0323 0.9268 0.094 Uiso 1 1 calc R
H52C H 0.8811 -0.0028 0.8198 0.094 Uiso 1 1 calc R

loop_
_atom_site_aniso_label
_atom_site_aniso_U_11
_atom_site_aniso_U_22
_atom_site_aniso_U_33
_atom_site_aniso_U_23
_atom_site_aniso_U_13
_atom_site_aniso_U_12
Sn1 0.05020(11) 0.03786(10) 0.05733(12) 0.01119(8) 0.01972(9) 0.02233(8)
Sn2 0.04690(11) 0.04063(10) 0.04191(10) 0.00756(7) 0.00875(8) 0.02215(8)
Sn3 0.04393(10) 0.04017(10) 0.05193(11) 0.00480(8) 0.01579(8) 0.02219(8)
C1 0.0473(14) 0.0359(13) 0.0431(13) 0.0110(10) 0.0099(11) 0.0171(11)
C2 0.0664(19) 0.0384(14) 0.0596(17) 0.0030(13) 0.0091(14) 0.0231(14)
C3 0.063(2) 0.0402(16) 0.069(2) -0.0017(14) 0.0011(16) 0.0063(14)
C4 0.0435(16) 0.0558(18) 0.0678(19) 0.0074(15) 0.0051(14) 0.0084(14)
C5 0.0458(15) 0.0480(15) 0.0538(16) 0.0090(12) 0.0116(12) 0.0163(13)
C6 0.0451(14) 0.0374(13) 0.0373(12) 0.0119(10) 0.0109(10) 0.0171(11)
C7 0.0393(13) 0.0379(13) 0.0418(13) 0.0074(10) 0.0139(10) 0.0178(11)
C8 0.0422(13) 0.0363(13) 0.0425(13) 0.0034(10) 0.0069(10) 0.0179(11)
C9 0.0638(18) 0.0382(14) 0.0591(17) 0.0058(12) 0.0064(14) 0.0219(13)
C10 0.0628(19) 0.0392(15) 0.0586(17) -0.0052(13) 0.0005(14) 0.0144(14)
C11 0.0546(17) 0.0562(17) 0.0438(15) 0.0032(13) 0.0003(12) 0.0215(14)
C12 0.0451(14) 0.0468(14) 0.0428(13) 0.0112(11) 0.0099(11) 0.0218(12)
C13 0.0371(13) 0.0339(12) 0.0626(16) 0.0032(11) 0.0143(12) 0.0173(11)
C14 0.0450(15) 0.0358(14) 0.085(2) 0.0052(14) 0.0167(15) 0.0140(12)
C15 0.0374(14) 0.0433(16) 0.084(2) -0.0128(15) 0.0107(14) 0.0088(12)
C16 0.0390(14) 0.0598(18) 0.0639(18) -0.0071(15) 0.0060(13) 0.0205(13)
C17 0.0427(14) 0.0507(16) 0.0535(15) 0.0040(12) 0.0114(12) 0.0237(12)
C18 0.0339(12) 0.0361(12) 0.0539(14) 0.0025(11) 0.0151(11) 0.0183(10)
C19 0.0412(13) 0.0338(12) 0.0429(13) 0.0084(10) 0.0116(10) 0.0172(10)
C20 0.0402(13) 0.0415(13) 0.0539(15) 0.0085(11) 0.0128(11) 0.0208(11)
C21 0.0355(13) 0.0508(16) 0.0573(16) 0.0115(13) 0.0073(12) 0.0122(12)
C22 0.0509(16) 0.0379(14) 0.0543(16) 0.0013(12) 0.0064(13) 0.0070(12)
C23 0.0554(16) 0.0362(13) 0.0556(16) 0.0024(12) 0.0136(13) 0.0198(12)
C24 0.0448(14) 0.0345(12) 0.0493(14) 0.0079(11) 0.0153(11) 0.0186(11)
C25 0.080(2) 0.060(2) 0.104(3) 0.0393(19) 0.054(2) 0.0354(18)
C26 0.091(3) 0.064(2) 0.080(2) 0.0065(17) 0.038(2) 0.041(2)
C27 0.0574(16) 0.0436(14) 0.0369(13) 0.0089(11) 0.0073(12) 0.0232(13)
C28 0.0581(18) 0.0548(17) 0.0569(17) 0.0159(14) 0.0140(14) 0.0224(15)
C29 0.076(2) 0.0499(18) 0.071(2) 0.0166(16) 0.0167(18) 0.0155(17)
C30 0.099(3) 0.0407(17) 0.067(2) 0.0108(15) 0.0067(19) 0.0254(18)
C31 0.082(2) 0.0552(18) 0.0491(16) 0.0059(13) 0.0048(15) 0.0405(18)
C32 0.0624(17) 0.0476(15) 0.0314(12) 0.0045(11) 0.0085(11) 0.0282(13)
C33 0.0583(16) 0.0560(16) 0.0319(12) 0.0044(11) 0.0095(11) 0.0322(14)
C34 0.074(2) 0.081(2) 0.0633(19) 0.0181(17) 0.0245(16) 0.052(2)
C35 0.071(2) 0.096(3) 0.085(2) 0.025(2) 0.0324(19) 0.053(2)
C36 0.0548(19) 0.093(3) 0.080(2) 0.019(2) 0.0255(17) 0.0274(19)
C37 0.0558(18) 0.0633(19) 0.0628(18) 0.0137(15) 0.0131(15) 0.0254(15)
C38 0.0479(15) 0.0529(16) 0.0384(13) 0.0058(11) 0.0060(11) 0.0241(13)
C39 0.096(3) 0.066(2) 0.0590(19) 0.0054(16) 0.0257(18) 0.044(2)
C40 0.0436(14) 0.0454(14) 0.0502(15) 0.0064(12) 0.0125(12) 0.0190(12)
C41 0.073(2) 0.069(2) 0.0607(19) 0.0095(16) 0.0251(16) 0.0321(18)
C42 0.095(3) 0.102(3) 0.061(2) 0.030(2) 0.023(2) 0.042(3)
C43 0.089(3) 0.096(3) 0.088(3) 0.047(2) 0.030(2) 0.051(2)
C44 0.067(2) 0.059(2) 0.093(3) 0.0240(18) 0.0256(18) 0.0365(17)
C45 0.0416(14) 0.0426(14) 0.0600(16) 0.0101(12) 0.0155(12) 0.0199(12)
C46 0.0412(14) 0.0416(14) 0.0630(17) -0.0047(12) 0.0152(12) 0.0158(12)
C47 0.092(3) 0.057(2) 0.096(3) -0.0037(18) 0.034(2) 0.0433(19)
C48 0.119(4) 0.085(3) 0.100(3) -0.023(3) 0.046(3) 0.044(3)
C49 0.094(3) 0.100(3) 0.058(2) -0.022(2) 0.025(2) 0.029(2)
C50 0.0612(19) 0.083(2) 0.0519(17) -0.0036(16) 0.0140(14) 0.0278(18)
C51 0.0387(13) 0.0529(16) 0.0506(15) -0.0028(12) 0.0124(11) 0.0176(12)
C52 0.0515(17) 0.0501(17) 0.088(2) 0.0156(16) 0.0275(16) 0.0185(14)

loop_
_atom_type_symbol
_atom_type_description
_atom_type_scat_dispersion_real
_atom_type_scat_dispersion_imag
_atom_type_scat_source
C C 0.0033 0.0016 'International Tables Vol C Tables 4.2.6.8 and 6.1.1.4'
H H 0.0000 0.0000 'International Tables Vol C Tables 4.2.6.8 and 6.1.1.4'
Sn Sn -0.6537 1.4246 'International Tables Vol C Tables 4.2.6.8 and 6.1.1.4'

loop_
_geom_angle_atom_site_label_1
_geom_angle_atom_site_label_2
_geom_angle_atom_site_label_3
_geom_angle
C25 Sn1 C26 108.91(14)
C25 Sn1 C1 108.72(12)
C26 Sn1 C1 106.75(13)
C25 Sn1 C13 106.39(13)
C26 Sn1 C13 107.84(12)
C1 Sn1 C13 117.99(9)
C39 Sn2 C38 116.18(12)
C39 Sn2 C27 116.93(12)
C38 Sn2 C27 83.27(11)
C39 Sn2 C8 114.85(11)
C38 Sn2 C8 115.35(10)
C27 Sn2 C8 106.00(9)
C52 Sn3 C51 109.98(12)
C52 Sn3 C40 122.89(12)
C51 Sn3 C40 83.25(11)
C52 Sn3 C24 114.83(11)
C51 Sn3 C24 111.10(10)
C40 Sn3 C24 110.24(10)
C2 C1 C6 117.3(2)
C2 C1 Sn1 119.5(2)
C6 C1 Sn1 122.96(18)
C3 C2 C1 121.9(3)
C4 C3 C2 120.0(3)
C3 C4 C5 119.4(3)
C6 C5 C4 121.2(3)
C5 C6 C1 120.2(2)
C5 C6 C7 118.7(2)
C1 C6 C7 121.0(2)
C12 C7 C8 119.3(2)
C12 C7 C6 120.9(2)
C8 C7 C6 119.9(2)
C9 C8 C7 118.5(2)
C9 C8 Sn2 117.46(19)
C7 C8 Sn2 123.84(18)
C10 C9 C8 121.6(3)
C11 C10 C9 119.3(3)
C10 C11 C12 120.2(3)
C11 C12 C7 121.0(2)
C18 C13 C14 117.7(3)
C18 C13 Sn1 123.27(18)
C14 C13 Sn1 118.7(2)
C15 C14 C13 121.8(3)
C16 C15 C14 120.0(3)
C15 C16 C17 119.5(3)
C16 C17 C18 121.3(3)
C17 C18 C13 119.7(2)
C17 C18 C19 120.2(2)
C13 C18 C19 120.1(2)
C20 C19 C24 119.4(2)
C20 C19 C18 119.0(2)
C24 C19 C18 121.6(2)
C21 C20 C19 120.8(2)
C22 C21 C20 120.0(3)
C21 C22 C23 119.5(3)
C22 C23 C24 121.8(3)
C23 C24 C19 118.5(2)
C23 C24 Sn3 116.35(19)
C19 C24 Sn3 125.18(18)
C28 C27 C32 119.5(3)
C28 C27 Sn2 130.4(2)
C32 C27 Sn2 110.03(19)
C29 C28 C27 121.1(3)
C30 C29 C28 119.6(3)
C29 C30 C31 120.8(3)
C30 C31 C32 120.7(3)
C27 C32 C31 118.3(3)
C27 C32 C33 118.7(2)
C31 C32 C33 123.0(3)
C34 C33 C38 118.0(3)
C34 C33 C32 123.4(3)
C38 C33 C32 118.6(2)
C35 C34 C33 121.5(3)
C36 C35 C34 120.5(3)
C35 C36 C37 119.8(3)
C36 C37 C38 120.7(3)
C37 C38 C33 119.5(3)
C37 C38 Sn2 131.2(2)
C33 C38 Sn2 109.2(2)
C41 C40 C45 119.5(3)
C41 C40 Sn3 130.8(2)
C45 C40 Sn3 109.49(19)
C42 C41 C40 120.9(3)
C43 C42 C41 119.6(3)
C42 C43 C44 120.9(3)
C43 C44 C45 120.8(3)
C44 C45 C40 118.2(3)
C44 C45 C46 123.2(3)
C40 C45 C46 118.7(2)
C47 C46 C51 119.0(3)
C47 C46 C45 122.4(3)
C51 C46 C45 118.6(2)
C48 C47 C46 120.0(4)
C49 C48 C47 121.7(4)
C48 C49 C50 119.0(3)
C49 C50 C51 120.8(4)
C50 C51 C46 119.6(3)
C50 C51 Sn3 130.4(2)
C46 C51 Sn3 109.93(19)

loop_
_geom_bond_atom_site_label_1
_geom_bond_atom_site_label_2
_geom_bond_distance
Sn1 C25 2.139(3)
Sn1 C26 2.143(3)
Sn1 C1 2.152(3)
Sn1 C13 2.155(3)
Sn2 C39 2.126(3)
Sn2 C38 2.132(3)
Sn2 C27 2.134(3)
Sn2 C8 2.135(2)
Sn3 C52 2.131(3)
Sn3 C51 2.134(3)
Sn3 C40 2.138(3)
Sn3 C24 2.142(3)
C1 C2 1.400(4)
C1 C6 1.407(4)
C2 C3 1.380(4)
C3 C4 1.377(5)
C4 C5 1.385(4)
C5 C6 1.383(4)
C6 C7 1.495(3)
C7 C12 1.389(3)
C7 C8 1.399(3)
C8 C9 1.390(4)
C9 C10 1.384(4)
C10 C11 1.371(4)
C11 C12 1.379(4)
C13 C18 1.398(3)
C13 C14 1.400(4)
C14 C15 1.380(4)
C15 C16 1.369(4)
C16 C17 1.383(4)
C17 C18 1.390(4)
C18 C19 1.502(3)
C19 C20 1.389(3)
C19 C24 1.403(3)
C20 C21 1.389(4)
C21 C22 1.371(4)
C22 C23 1.382(4)
C23 C24 1.388(4)
C27 C28 1.392(4)
C27 C32 1.397(4)
C28 C29 1.372(4)
C29 C30 1.366(5)
C30 C31 1.370(5)
C31 C32 1.404(4)
C32 C33 1.482(4)
C33 C34 1.387(4)
C33 C38 1.423(4)
C34 C35 1.378(5)
C35 C36 1.371(5)
C36 C37 1.385(4)
C37 C38 1.390(4)
C40 C41 1.387(4)
C40 C45 1.408(4)
C41 C42 1.387(5)
C42 C43 1.363(6)
C43 C44 1.374(5)
C44 C45 1.403(4)
C45 C46 1.492(4)
C46 C47 1.392(4)
C46 C51 1.399(4)
C47 C48 1.373(5)
C48 C49 1.370(6)
C49 C50 1.379(5)
C50 C51 1.393(4)
